data_1541255
loop_
_publ_author_name
'Morosin, B.'
'Venturini, E.L.'
'Ginley, D.S.'
'Tigges, C.P.'
'Baughman, R.J.'

_publ_section_title
;
 Structure studies on Tl-2122 and Tl-2223 superconductors
;
_journal_name_full 'Physica C (Amsterdam)'
_journal_page_first 413
_journal_page_last 422
_journal_volume 172
_journal_year 1991
_chemical_formula_sum 'Ba2 Ca0.84 Cu2 O8 Tl1.94'
_chemical_name_systematic 'Tl1.94 Ca.84 Ba2 Cu2 O8'
_space_group_IT_number 123
_symmetry_space_group_name_Hall '-P 4 2'
_symmetry_space_group_name_H-M 'P 4/m m m'
_cell_angle_alpha 90
_cell_angle_beta 90
_cell_angle_gamma 90
_cell_formula_units_Z 1
_cell_length_a 3.8588
_cell_length_b 3.8588
_cell_length_c 29.437
_cell_volume 438.327
_citation_journal_id_ASTM PHYCE6
_cod_data_source_file Morosin_PHYCE6_1991_1500.cif
_cod_data_source_block Ba2Ca0.84Cu2O8Tl1.94
_cod_original_cell_volume 438.3268
_cod_database_code 1541255

loop_
_symmetry_equiv_pos_as_xyz
x,y,z
-y,x,z
-x,-y,z
y,-x,z
x,-y,-z
y,x,-z
-x,y,-z
-y,-x,-z
-x,-y,-z
y,-x,-z
x,y,-z
-y,x,-z
-x,y,z
-y,-x,z
x,-y,z
y,x,z

loop_
_atom_site_label
_atom_site_type_symbol
_atom_site_fract_x
_atom_site_fract_y
_atom_site_fract_z
_atom_site_occupancy
_atom_site_U_iso_or_equiv
Cu1 Cu+2 0 0 0.05371 1 0.0
O2 O-2 0 0 0.1466 1 0.0
O3 O-2 0.101 0 0.2827 0.25 0.0
Tl1 Tl+3 0.5 0.5 0 0.155 0.0
Tl2 Tl+3 0 0 0.21339 0.894 0.0
Ba1 Ba+2 0.5 0.5 0.12109 1 0.0
Ca1 Ca+2 0.5 0.5 0 0.845 0.0
O1 O-2 0.5 0 0.0522 1 0.0
